data_4346202
loop_
_publ_author_name
'Zhao, Pei'
'Lei, Hao'
'Ni, Chengbao'
'Guo, Jing-Dong'
'Kamali, Saeed'
'Fettinger, James C.'
'Grandjean, Fernande'
'Long, Gary J.'
'Nagase, Shigeru'
'Power, Philip P.'

_publ_section_title
;
 Quasi-three-coordinate iron and cobalt terphenoxide complexes
 {Ar(iPr8)OM(\m-O)}2 (Ar(iPr8) = C6H-2,6-(C6H2-2,4,6-(i)Pr3)2-3,5-(i)Pr2;
 M = Fe or Co) with M(III)2(\m-O)2 core structures and the peroxide dimer
 of 2-oxepinoxy relevant to benzene oxidation.
;
_journal_issue 18
_journal_name_full 'Inorganic chemistry'
_journal_page_first 8914
_journal_page_last 8922
_journal_paper_doi 10.1021/acs.inorgchem.5b00930
_journal_volume 54
_journal_year 2015
_chemical_formula_moiety 'C84 H122 O6'
_chemical_formula_sum 'C84 H122 O6'
_chemical_formula_weight 1227.81
_space_group_crystal_system monoclinic
_space_group_IT_number 15
_space_group_name_Hall '-I 2ya'
_space_group_name_H-M_alt 'I 1 2/a 1'
_atom_sites_solution_hydrogens geom
_audit_creation_method SHELXL-2014/7
_cell_angle_alpha 90
_cell_angle_beta 108.148(2)
_cell_angle_gamma 90
_cell_formula_units_Z 4
_cell_length_a 22.8542(9)
_cell_length_b 10.1193(4)
_cell_length_c 33.3249(12)
_cell_measurement_reflns_used 7331
_cell_measurement_temperature 90(2)
_cell_measurement_theta_max 68.56
_cell_measurement_theta_min 4.59
_cell_volume 7323.6(5)
_computing_cell_refinement 'SAINT (8.34a) (Bruker, 2013)'
_computing_data_collection 'Apex2 (2014.9-1) (Bruker, 2014)'
_computing_data_reduction 'SAINT (8.34a) (Bruker, 2013)'
_computing_molecular_graphics 'Bruker SHELXTL'
_computing_publication_material 'Bruker SHELXTL'
_computing_structure_refinement 'SHELXL-2014/7 (Sheldrick, 2014)'
_computing_structure_solution 'SHELXT (Sheldrick, 2014)'
_diffrn_ambient_temperature 90(2)
_diffrn_measured_fraction_theta_full 0.984
_diffrn_measured_fraction_theta_max 0.981
_diffrn_measurement_device_type 'Bruker APEX-II CCD'
_diffrn_measurement_method '\f and \w scans'
_diffrn_radiation_type CuK\a
_diffrn_radiation_wavelength 1.54178
_diffrn_reflns_av_R_equivalents 0.0310
_diffrn_reflns_av_unetI/netI 0.0384
_diffrn_reflns_Laue_measured_fraction_full 0.984
_diffrn_reflns_Laue_measured_fraction_max 0.981
_diffrn_reflns_limit_h_max 27
_diffrn_reflns_limit_h_min -27
_diffrn_reflns_limit_k_max 12
_diffrn_reflns_limit_k_min -12
_diffrn_reflns_limit_l_max 37
_diffrn_reflns_limit_l_min -39
_diffrn_reflns_number 15210
_diffrn_reflns_point_group_measured_fraction_full 0.984
_diffrn_reflns_point_group_measured_fraction_max 0.981
_diffrn_reflns_theta_full 67.679
_diffrn_reflns_theta_max 68.698
_diffrn_reflns_theta_min 4.587
_exptl_absorpt_coefficient_mu 0.516
_exptl_absorpt_correction_T_max 0.8957
_exptl_absorpt_correction_T_min 0.7834
_exptl_absorpt_correction_type multi-scan
_exptl_absorpt_process_details 'SADABS 2014/3 (Sheldrick, 2014)'
_exptl_crystal_colour Colorless
_exptl_crystal_density_diffrn 1.114
_exptl_crystal_description Block
_exptl_crystal_F_000 2696
_exptl_crystal_size_max 0.169
_exptl_crystal_size_mid 0.139
_exptl_crystal_size_min 0.056
_refine_diff_density_max 0.264
_refine_diff_density_min -0.243
_refine_diff_density_rms 0.041
_refine_ls_extinction_method none
_refine_ls_goodness_of_fit_ref 1.023
_refine_ls_hydrogen_treatment constr
_refine_ls_matrix_type full
_refine_ls_number_parameters 480
_refine_ls_number_reflns 6645
_refine_ls_number_restraints 26
_refine_ls_restrained_S_all 1.028
_refine_ls_R_factor_all 0.0677
_refine_ls_R_factor_gt 0.0539
_refine_ls_shift/su_max 0.001
_refine_ls_shift/su_mean 0.000
_refine_ls_structure_factor_coef Fsqd
_refine_ls_weighting_details 'w=1/[\s^2^(Fo^2^)+(0.0775P)^2^+5.8514P] where P=(Fo^2^+2Fc^2^)/3'
_refine_ls_weighting_scheme calc
_refine_ls_wR_factor_gt 0.1434
_refine_ls_wR_factor_ref 0.1539
_reflns_Friedel_coverage 0.000
_reflns_number_gt 5312
_reflns_number_total 6645
_reflns_threshold_expression 'I > 2\s(I)'
_cod_data_source_file ic5b00930_si_002.cif
_cod_data_source_block PZ91F2MI
_cod_depositor_comments
;
The following automatic conversions were performed:

data item '_exptl_absorpt_correction_type' value 'Multi-scan' was
changed to 'multi-scan' in accordance with the
/home/saulius/struct/COD-crude-data/automatic-downloads/DataCite-retrospective/ACS/depositions/lib/dictionaries/cif_core.dic
dictionary named 'cif_core.dic' version 2.4.2 last updated on
2011-04-26.

Automatic conversion script
Id: cif_fix_values 6909 2019-04-08 15:41:33Z antanas 
;
_cod_original_sg_symbol_H-M 'I 2/a'
_cod_database_code 4346202
_shelx_shelxl_version_number 2014/7
_shelx_space_group_comment
; 
The symmetry employed for this shelxl refinement is uniquely defined 
by the following loop, which should always be used as a source of 
symmetry information in preference to the above space-group names. 
They are only intended as comments. 
;
_shelx_estimated_absorpt_t_min 0.918
_shelx_estimated_absorpt_t_max 0.972

loop_
_space_group_symop_operation_xyz
'x, y, z'
'-x+1/2, y, -z'
'x+1/2, y+1/2, z+1/2'
'-x+1, y+1/2, -z+1/2'
'-x, -y, -z'
'x-1/2, -y, z'
'-x+1/2, -y+1/2, -z+1/2'
'x, -y+1/2, z+1/2'

loop_
_atom_site_label
_atom_site_type_symbol
_atom_site_fract_x
_atom_site_fract_y
_atom_site_fract_z
_atom_site_U_iso_or_equiv
_atom_site_adp_type
_atom_site_occupancy
_atom_site_site_symmetry_order
_atom_site_calc_flag
_atom_site_refinement_flags_posn
_atom_site_refinement_flags_adp
_atom_site_refinement_flags_occupancy
_atom_site_disorder_assembly
_atom_site_disorder_group
C1 C 0.24307(8) 0.60759(17) 0.54927(5) 0.0299(4) Uani 1 1 d . . . . .
H1 H 0.2192 0.6848 0.5338 0.036 Uiso 1 1 calc R U . . .
O1 O 0.27298(5) 0.54310(12) 0.52162(3) 0.0335(3) Uani 1 1 d . . . . .
C2 C 0.29422(8) 0.65985(18) 0.58692(5) 0.0320(4) Uani 1 1 d . . . . .
C3 C 0.33113(8) 0.57996(18) 0.61579(5) 0.0316(4) Uani 1 1 d . . . . .
O3 O 0.33006(6) 0.44246(13) 0.61420(4) 0.0343(3) Uani 0.82 1 d . . P A 1
C4 C 0.28149(9) 0.35718(17) 0.59385(5) 0.0364(4) Uani 0.82 1 d . . P A 1
O4 O 0.30015(7) 0.24529(15) 0.59385(5) 0.0391(4) Uani 0.82 1 d . . P A 1
O3B O 0.28149(9) 0.35718(17) 0.59385(5) 0.0364(4) Uani 0.18 1 d . . P A 2
C4B C 0.33006(6) 0.44246(13) 0.61420(4) 0.0343(3) Uani 0.18 1 d . . P A 2
O4B O 0.3629(4) 0.3444(8) 0.6333(3) 0.0475(19) Uani 0.18 1 d . . P A 2
C5 C 0.21741(8) 0.40165(18) 0.58141(5) 0.0320(4) Uani 1 1 d . . . . .
C6 C 0.19882(8) 0.51747(18) 0.56218(5) 0.0311(4) Uani 1 1 d . . . . .
C7 C 0.30578(9) 0.80837(19) 0.58890(6) 0.0397(4) Uani 1 1 d . . . . .
H7 H 0.3371 0.8271 0.6169 0.048 Uiso 1 1 calc R U . . .
C8 C 0.33425(11) 0.8493(2) 0.55511(7) 0.0515(5) Uani 1 1 d . . . . .
H8A H 0.3711 0.7958 0.5578 0.077 Uiso 1 1 calc R U . . .
H8B H 0.3457 0.9429 0.5586 0.077 Uiso 1 1 calc R U . . .
H8C H 0.3043 0.8354 0.5271 0.077 Uiso 1 1 calc R U . . .
C9 C 0.24961(11) 0.8928(2) 0.58635(7) 0.0527(6) Uani 1 1 d . . . . .
H9A H 0.2177 0.8770 0.5593 0.079 Uiso 1 1 calc R U . . .
H9B H 0.2613 0.9863 0.5886 0.079 Uiso 1 1 calc R U . . .
H9C H 0.2337 0.8693 0.6095 0.079 Uiso 1 1 calc R U . . .
C10 C 0.13242(9) 0.5615(2) 0.55349(6) 0.0389(4) Uani 1 1 d . . . . .
H10 H 0.1074 0.4804 0.5536 0.047 Uiso 1 1 calc R U . . .
C11 C 0.10414(10) 0.6296(3) 0.51089(7) 0.0542(6) Uani 1 1 d . . . . .
H11A H 0.1208 0.7193 0.5121 0.081 Uiso 1 1 calc R U . . .
H11B H 0.0593 0.6340 0.5045 0.081 Uiso 1 1 calc R U . . .
H11C H 0.1142 0.5793 0.4888 0.081 Uiso 1 1 calc R U . . .
C12 C 0.12731(11) 0.6501(2) 0.58933(8) 0.0537(6) Uani 1 1 d . . . . .
H12A H 0.1452 0.6048 0.6164 0.081 Uiso 1 1 calc R U . . .
H12B H 0.0839 0.6695 0.5854 0.081 Uiso 1 1 calc R U . . .
H12C H 0.1496 0.7328 0.5892 0.081 Uiso 1 1 calc R U . . .
C13 C 0.38543(9) 0.62329(18) 0.65197(5) 0.0355(4) Uani 1 1 d . . . . .
C14 C 0.37756(10) 0.68937(19) 0.68719(6) 0.0412(5) Uani 1 1 d . . . . .
C15 C 0.43041(13) 0.7232(2) 0.72038(6) 0.0546(6) Uani 1 1 d . . . . .
H15 H 0.4253 0.7681 0.7441 0.066 Uiso 1 1 calc R U . . .
C16 C 0.49002(11) 0.6943(2) 0.72026(6) 0.0565(6) Uani 1 1 d D . . . .
C17 C 0.49594(10) 0.6324(2) 0.68495(6) 0.0498(5) Uani 1 1 d . . . . .
H17 H 0.5361 0.6138 0.6838 0.060 Uiso 1 1 calc R U . . .
C18 C 0.44527(9) 0.5958(2) 0.65077(6) 0.0387(4) Uani 1 1 d . . . . .
C19 C 0.31478(11) 0.7225(2) 0.69105(6) 0.0468(5) Uani 1 1 d . . . . .
H19 H 0.2827 0.6964 0.6642 0.056 Uiso 1 1 calc R U . . .
C20 C 0.30360(13) 0.6440(2) 0.72713(7) 0.0551(6) Uani 1 1 d . . . . .
H20A H 0.3094 0.5496 0.7230 0.083 Uiso 1 1 calc R U . . .
H20B H 0.2614 0.6594 0.7275 0.083 Uiso 1 1 calc R U . . .
H20C H 0.3328 0.6727 0.7540 0.083 Uiso 1 1 calc R U . . .
C21 C 0.30794(14) 0.8717(2) 0.69807(8) 0.0615(7) Uani 1 1 d . . . . .
H21A H 0.3369 0.8978 0.7254 0.092 Uiso 1 1 calc R U . . .
H21B H 0.2658 0.8904 0.6978 0.092 Uiso 1 1 calc R U . . .
H21C H 0.3168 0.9217 0.6755 0.092 Uiso 1 1 calc R U . . .
C22A C 0.55162(13) 0.7155(3) 0.75534(8) 0.0371(8) Uani 0.61 1 d D U P B 1
H22A H 0.5858 0.6851 0.7448 0.045 Uiso 0.61 1 calc R U P B 1
C23A C 0.5538(2) 0.6365(3) 0.79457(11) 0.0418(9) Uani 0.61 1 d D U P B 1
H23A H 0.5919 0.6569 0.8172 0.063 Uiso 0.61 1 calc R U P B 1
H23B H 0.5525 0.5419 0.7881 0.063 Uiso 0.61 1 calc R U P B 1
H23C H 0.5183 0.6599 0.8037 0.063 Uiso 0.61 1 calc R U P B 1
C24A C 0.5596(2) 0.8618(3) 0.76516(13) 0.0436(10) Uani 0.61 1 d D U P B 1
H24A H 0.5979 0.8761 0.7883 0.052 Uiso 0.61 1 calc R U P B 1
H24B H 0.5247 0.8941 0.7735 0.052 Uiso 0.61 1 calc R U P B 1
H24C H 0.5615 0.9097 0.7400 0.052 Uiso 0.61 1 calc R U P B 1
C22B C 0.53177(19) 0.7524(5) 0.76139(12) 0.0386(11) Uani 0.39 1 d D U P B 2
H22B H 0.5080 0.7886 0.7795 0.046 Uiso 0.39 1 calc R U P B 2
C23B C 0.5707(3) 0.6334(6) 0.7813(2) 0.0516(17) Uani 0.39 1 d D U P B 2
H23D H 0.6012 0.6599 0.8080 0.077 Uiso 0.39 1 calc R U P B 2
H23E H 0.5919 0.5993 0.7621 0.077 Uiso 0.39 1 calc R U P B 2
H23F H 0.5441 0.5643 0.7868 0.077 Uiso 0.39 1 calc R U P B 2
C24B C 0.5712(3) 0.8570(5) 0.7496(2) 0.0425(14) Uani 0.39 1 d D U P B 2
H24D H 0.6035 0.8860 0.7750 0.051 Uiso 0.39 1 calc R U P B 2
H24E H 0.5454 0.9326 0.7367 0.051 Uiso 0.39 1 calc R U P B 2
H24F H 0.5901 0.8197 0.7295 0.051 Uiso 0.39 1 calc R U P B 2
C25 C 0.45759(8) 0.5230(2) 0.61443(6) 0.0384(4) Uani 1 1 d . . . . .
H25 H 0.4174 0.5124 0.5916 0.046 Uiso 1 1 calc R U . . .
C26 C 0.48247(11) 0.3846(2) 0.62907(7) 0.0520(5) Uani 1 1 d . . . . .
H26A H 0.5206 0.3922 0.6528 0.078 Uiso 1 1 calc R U . . .
H26B H 0.4909 0.3378 0.6057 0.078 Uiso 1 1 calc R U . . .
H26C H 0.4518 0.3353 0.6381 0.078 Uiso 1 1 calc R U . . .
C27 C 0.50128(9) 0.5979(2) 0.59591(7) 0.0492(5) Uani 1 1 d . . . . .
H27A H 0.4847 0.6862 0.5870 0.074 Uiso 1 1 calc R U . . .
H27B H 0.5055 0.5495 0.5715 0.074 Uiso 1 1 calc R U . . .
H27C H 0.5417 0.6059 0.6174 0.074 Uiso 1 1 calc R U . . .
C28 C 0.17541(8) 0.29767(18) 0.58979(6) 0.0344(4) Uani 1 1 d . . . . .
C29 C 0.13719(9) 0.2219(2) 0.55640(6) 0.0404(4) Uani 1 1 d . . . . .
C30 C 0.10222(9) 0.1207(2) 0.56574(6) 0.0430(5) Uani 1 1 d . . . . .
H30 H 0.0766 0.0697 0.5431 0.052 Uiso 1 1 calc R U . . .
C31 C 0.10320(9) 0.0910(2) 0.60661(6) 0.0406(4) Uani 1 1 d . . . . .
C32 C 0.14026(9) 0.1683(2) 0.63885(6) 0.0398(4) Uani 1 1 d . . . . .
H32 H 0.1414 0.1508 0.6671 0.048 Uiso 1 1 calc R U . . .
C33 C 0.17609(8) 0.27138(18) 0.63114(6) 0.0347(4) Uani 1 1 d . . . . .
C34 C 0.13482(12) 0.2439(2) 0.51072(6) 0.0555(6) Uani 1 1 d . . . . .
H34A H 0.1642 0.3158 0.5093 0.067 Uiso 0.5 1 calc R U P C 1
H34B H 0.1404 0.3405 0.5068 0.067 Uiso 0.5 1 calc R U P D 2
C35 C 0.1486(3) 0.1296(5) 0.49222(14) 0.0526(11) Uani 0.5 1 d . . P E 1
H35A H 0.1890 0.0962 0.5092 0.079 Uiso 0.5 1 calc R U P E 1
H35B H 0.1494 0.1496 0.4636 0.079 Uiso 0.5 1 calc R U P E 1
H35C H 0.1171 0.0624 0.4908 0.079 Uiso 0.5 1 calc R U P E 1
C36 C 0.0629(2) 0.2918(5) 0.48572(14) 0.0521(11) Uani 0.5 1 d . . P E 1
H36A H 0.0593 0.3154 0.4565 0.078 Uiso 0.5 1 calc R U P E 1
H36B H 0.0528 0.3688 0.5001 0.078 Uiso 0.5 1 calc R U P E 1
H36C H 0.0345 0.2195 0.4858 0.078 Uiso 0.5 1 calc R U P E 1
C35B C 0.1943(3) 0.1645(7) 0.50294(16) 0.0700(15) Uani 0.5 1 d . . P E 2
H35D H 0.1898 0.0693 0.5065 0.105 Uiso 0.5 1 calc R U P E 2
H35E H 0.2327 0.1953 0.5235 0.105 Uiso 0.5 1 calc R U P E 2
H35F H 0.1955 0.1823 0.4743 0.105 Uiso 0.5 1 calc R U P E 2
C36B C 0.0821(2) 0.1999(8) 0.47669(16) 0.0806(19) Uani 0.5 1 d . . P E 2
H36D H 0.0786 0.1036 0.4779 0.121 Uiso 0.5 1 calc R U P E 2
H36E H 0.0871 0.2254 0.4496 0.121 Uiso 0.5 1 calc R U P E 2
H36F H 0.0447 0.2410 0.4795 0.121 Uiso 0.5 1 calc R U P E 2
C37 C 0.06436(10) -0.0214(2) 0.61499(7) 0.0480(5) Uani 1 1 d . . . . .
H37 H 0.0577 -0.0863 0.5914 0.058 Uiso 1 1 calc R U . . .
C38 C 0.09604(12) -0.0944(2) 0.65599(7) 0.0550(6) Uani 1 1 d . . . . .
H38A H 0.1381 -0.1175 0.6570 0.082 Uiso 1 1 calc R U . . .
H38B H 0.0731 -0.1752 0.6573 0.082 Uiso 1 1 calc R U . . .
H38C H 0.0973 -0.0375 0.6800 0.082 Uiso 1 1 calc R U . . .
C39 C 0.00118(12) 0.0274(3) 0.61503(11) 0.0720(8) Uani 1 1 d . . . . .
H39A H 0.0063 0.0948 0.6369 0.108 Uiso 1 1 calc R U . . .
H39B H -0.0226 -0.0469 0.6208 0.108 Uiso 1 1 calc R U . . .
H39C H -0.0207 0.0655 0.5874 0.108 Uiso 1 1 calc R U . . .
C40 C 0.21645(9) 0.34808(19) 0.66878(6) 0.0359(4) Uani 1 1 d . . . . .
H40 H 0.2355 0.4232 0.6578 0.043 Uiso 1 1 calc R U . . .
C41 C 0.26845(10) 0.2596(2) 0.69556(6) 0.0448(5) Uani 1 1 d . . . . .
H41A H 0.2508 0.1849 0.7066 0.067 Uiso 1 1 calc R U . . .
H41B H 0.2951 0.3108 0.7192 0.067 Uiso 1 1 calc R U . . .
H41C H 0.2927 0.2264 0.6781 0.067 Uiso 1 1 calc R U . . .
C42 C 0.17881(10) 0.4057(2) 0.69546(6) 0.0435(5) Uani 1 1 d . . . . .
H42A H 0.1474 0.4656 0.6781 0.065 Uiso 1 1 calc R U . . .
H42B H 0.2062 0.4546 0.7194 0.065 Uiso 1 1 calc R U . . .
H42C H 0.1588 0.3338 0.7060 0.065 Uiso 1 1 calc R U . . .

loop_
_atom_site_aniso_label
_atom_site_aniso_U_11
_atom_site_aniso_U_22
_atom_site_aniso_U_33
_atom_site_aniso_U_23
_atom_site_aniso_U_13
_atom_site_aniso_U_12
C1 0.0301(9) 0.0320(9) 0.0273(8) -0.0004(7) 0.0084(7) 0.0031(7)
O1 0.0302(6) 0.0430(7) 0.0254(6) 0.0004(5) 0.0059(5) 0.0037(5)
C2 0.0303(9) 0.0364(9) 0.0296(8) -0.0010(7) 0.0099(7) 0.0006(7)
C3 0.0315(9) 0.0353(9) 0.0286(8) -0.0031(7) 0.0102(7) 0.0015(7)
O3 0.0303(7) 0.0382(7) 0.0309(6) -0.0019(5) 0.0043(5) 0.0062(6)
C4 0.0484(10) 0.0321(9) 0.0321(8) 0.0001(7) 0.0172(7) 0.0017(8)
O4 0.0370(8) 0.0307(8) 0.0484(9) -0.0047(7) 0.0115(7) 0.0025(7)
O3B 0.0484(10) 0.0321(9) 0.0321(8) 0.0001(7) 0.0172(7) 0.0017(8)
C4B 0.0303(7) 0.0382(7) 0.0309(6) -0.0019(5) 0.0043(5) 0.0062(6)
O4B 0.038(4) 0.042(4) 0.050(4) 0.005(3) -0.004(3) 0.002(3)
C5 0.0342(9) 0.0371(9) 0.0262(8) -0.0023(7) 0.0118(7) -0.0015(7)
C6 0.0304(9) 0.0382(10) 0.0248(8) -0.0016(7) 0.0087(7) 0.0005(7)
C7 0.0456(11) 0.0354(10) 0.0332(9) -0.0020(7) 0.0050(8) -0.0024(8)
C8 0.0652(14) 0.0450(12) 0.0408(11) -0.0003(9) 0.0115(10) -0.0143(10)
C9 0.0606(14) 0.0367(11) 0.0531(12) -0.0040(9) 0.0066(10) 0.0072(10)
C10 0.0308(9) 0.0482(11) 0.0401(10) 0.0064(8) 0.0145(8) 0.0033(8)
C11 0.0325(10) 0.0768(16) 0.0509(12) 0.0170(11) 0.0095(9) 0.0115(10)
C12 0.0460(12) 0.0614(14) 0.0613(14) -0.0001(11) 0.0277(11) 0.0108(11)
C13 0.0389(10) 0.0348(9) 0.0283(9) 0.0011(7) 0.0038(7) -0.0009(8)
C14 0.0558(12) 0.0343(10) 0.0301(9) 0.0002(7) 0.0082(8) -0.0018(9)
C15 0.0881(18) 0.0405(11) 0.0275(9) -0.0056(8) 0.0067(10) -0.0157(11)
C16 0.0605(15) 0.0567(13) 0.0375(11) 0.0048(10) -0.0064(10) -0.0234(11)
C17 0.0424(11) 0.0597(13) 0.0376(11) 0.0054(9) -0.0017(9) -0.0110(10)
C18 0.0349(10) 0.0415(10) 0.0336(9) 0.0038(8) 0.0019(8) -0.0033(8)
C19 0.0666(14) 0.0411(11) 0.0344(10) -0.0064(8) 0.0180(9) 0.0048(10)
C20 0.0802(16) 0.0483(12) 0.0418(11) -0.0055(9) 0.0261(11) 0.0011(11)
C21 0.099(2) 0.0423(12) 0.0488(13) -0.0082(10) 0.0318(13) 0.0063(12)
C22A 0.0326(18) 0.048(2) 0.0304(15) -0.0127(14) 0.0101(13) -0.0030(15)
C23A 0.039(2) 0.0449(18) 0.034(2) -0.0052(15) 0.0010(15) -0.0003(16)
C24A 0.039(2) 0.049(2) 0.040(3) -0.0026(17) 0.0082(16) -0.0075(16)
C22B 0.036(3) 0.054(3) 0.0268(19) -0.0205(18) 0.0110(18) -0.001(2)
C23B 0.045(4) 0.066(3) 0.034(4) 0.002(3) -0.002(2) -0.015(3)
C24B 0.038(3) 0.044(3) 0.040(4) -0.009(2) 0.003(2) 0.008(2)
C25 0.0269(9) 0.0482(11) 0.0363(9) 0.0010(8) 0.0042(7) -0.0020(8)
C26 0.0506(12) 0.0541(13) 0.0508(12) 0.0075(10) 0.0151(10) 0.0087(10)
C27 0.0341(10) 0.0626(13) 0.0476(11) 0.0050(10) 0.0079(9) -0.0064(10)
C28 0.0321(9) 0.0366(9) 0.0352(9) 0.0047(7) 0.0115(7) 0.0021(8)
C29 0.0398(10) 0.0422(10) 0.0376(10) 0.0036(8) 0.0094(8) -0.0021(8)
C30 0.0387(10) 0.0426(11) 0.0434(11) 0.0004(8) 0.0066(8) -0.0040(9)
C31 0.0357(10) 0.0395(10) 0.0471(11) 0.0060(8) 0.0136(8) 0.0008(8)
C32 0.0391(10) 0.0432(11) 0.0394(10) 0.0071(8) 0.0154(8) 0.0021(8)
C33 0.0320(9) 0.0374(10) 0.0362(9) 0.0048(7) 0.0126(7) 0.0023(8)
C34 0.0733(16) 0.0547(13) 0.0317(10) -0.0004(9) 0.0067(10) -0.0202(12)
C35 0.064(3) 0.061(3) 0.040(2) -0.007(2) 0.028(2) -0.021(2)
C36 0.052(3) 0.060(3) 0.036(2) 0.005(2) 0.0030(19) -0.002(2)
C35B 0.064(3) 0.104(4) 0.041(3) -0.010(3) 0.015(2) 0.017(3)
C36B 0.049(3) 0.142(6) 0.042(3) 0.000(3) 0.003(2) 0.020(4)
C37 0.0459(11) 0.0415(11) 0.0578(13) 0.0050(9) 0.0177(10) -0.0045(9)
C38 0.0645(15) 0.0470(12) 0.0555(13) 0.0063(10) 0.0217(11) -0.0101(11)
C39 0.0505(14) 0.0554(15) 0.113(2) 0.0192(15) 0.0302(15) -0.0050(12)
C40 0.0380(10) 0.0410(10) 0.0308(9) 0.0034(7) 0.0138(7) 0.0007(8)
C41 0.0420(11) 0.0508(12) 0.0391(10) 0.0052(9) 0.0091(8) 0.0028(9)
C42 0.0450(11) 0.0528(12) 0.0371(10) 0.0000(9) 0.0192(9) -0.0001(9)

loop_
_atom_type_symbol
_atom_type_description
_atom_type_scat_dispersion_real
_atom_type_scat_dispersion_imag
_atom_type_scat_source
C C 0.0181 0.0091 'International Tables Vol C Tables 4.2.6.8 and 6.1.1.4'
H H 0.0000 0.0000 'International Tables Vol C Tables 4.2.6.8 and 6.1.1.4'
O O 0.0492 0.0322 'International Tables Vol C Tables 4.2.6.8 and 6.1.1.4'

loop_
_geom_angle_atom_site_label_1
_geom_angle_atom_site_label_2
_geom_angle_atom_site_label_3
_geom_angle
_geom_angle_site_symmetry_3
O1 C1 C2 106.59(13) .
O1 C1 C6 113.20(14) .
C2 C1 C6 112.56(14) .
O1 C1 H1 108.1 .
C2 C1 H1 108.1 .
C6 C1 H1 108.1 .
C1 O1 O1 106.34(12) 2_556
C3 C2 C1 122.35(16) .
C3 C2 C7 120.23(16) .
C1 C2 C7 117.23(15) .
C2 C3 C4B 125.28(16) .
C2 C3 O3 125.28(16) .
C2 C3 C13 125.46(17) .
C4B C3 C13 108.83(14) .
O3 C3 C13 108.83(14) .
C3 O3 C4 129.42(14) .
O4 C4 O3 110.48(16) .
O4 C4 C5 127.55(17) .
O3 C4 C5 121.29(15) .
C4B O3B C5 121.29(15) .
O4B C4B C3 138.7(4) .
O4B C4B O3B 90.9(4) .
C3 C4B O3B 129.42(14) .
C6 C5 C4 123.02(16) .
C6 C5 O3B 123.02(16) .
C6 C5 C28 125.00(16) .
C4 C5 C28 111.81(15) .
O3B C5 C28 111.81(15) .
C5 C6 C1 121.36(16) .
C5 C6 C10 119.76(16) .
C1 C6 C10 118.88(15) .
C9 C7 C8 110.70(18) .
C9 C7 C2 114.78(17) .
C8 C7 C2 110.13(16) .
C9 C7 H7 106.9 .
C8 C7 H7 106.9 .
C2 C7 H7 106.9 .
C7 C8 H8A 109.5 .
C7 C8 H8B 109.5 .
H8A C8 H8B 109.5 .
C7 C8 H8C 109.5 .
H8A C8 H8C 109.5 .
H8B C8 H8C 109.5 .
C7 C9 H9A 109.5 .
C7 C9 H9B 109.5 .
H9A C9 H9B 109.5 .
C7 C9 H9C 109.5 .
H9A C9 H9C 109.5 .
H9B C9 H9C 109.5 .
C6 C10 C12 109.75(16) .
C6 C10 C11 114.65(16) .
C12 C10 C11 110.38(18) .
C6 C10 H10 107.2 .
C12 C10 H10 107.2 .
C11 C10 H10 107.2 .
C10 C11 H11A 109.5 .
C10 C11 H11B 109.5 .
H11A C11 H11B 109.5 .
C10 C11 H11C 109.5 .
H11A C11 H11C 109.5 .
H11B C11 H11C 109.5 .
C10 C12 H12A 109.5 .
C10 C12 H12B 109.5 .
H12A C12 H12B 109.5 .
C10 C12 H12C 109.5 .
H12A C12 H12C 109.5 .
H12B C12 H12C 109.5 .
C18 C13 C14 119.60(17) .
C18 C13 C3 119.12(16) .
C14 C13 C3 121.28(17) .
C15 C14 C13 118.1(2) .
C15 C14 C19 118.93(19) .
C13 C14 C19 122.99(18) .
C16 C15 C14 123.3(2) .
C16 C15 H15 118.4 .
C14 C15 H15 118.4 .
C17 C16 C15 117.00(18) .
C17 C16 C22B 138.1(3) .
C15 C16 C22B 104.8(3) .
C17 C16 C22A 113.7(2) .
C15 C16 C22A 129.2(2) .
C16 C17 C18 122.7(2) .
C16 C17 H17 118.7 .
C18 C17 H17 118.7 .
C17 C18 C13 119.32(19) .
C17 C18 C25 117.82(18) .
C13 C18 C25 122.82(16) .
C14 C19 C20 110.27(18) .
C14 C19 C21 111.8(2) .
C20 C19 C21 109.86(17) .
C14 C19 H19 108.3 .
C20 C19 H19 108.3 .
C21 C19 H19 108.3 .
C19 C20 H20A 109.5 .
C19 C20 H20B 109.5 .
H20A C20 H20B 109.5 .
C19 C20 H20C 109.5 .
H20A C20 H20C 109.5 .
H20B C20 H20C 109.5 .
C19 C21 H21A 109.5 .
C19 C21 H21B 109.5 .
H21A C21 H21B 109.5 .
C19 C21 H21C 109.5 .
H21A C21 H21C 109.5 .
H21B C21 H21C 109.5 .
C24A C22A C23A 111.0(2) .
C24A C22A C16 108.7(3) .
C23A C22A C16 110.9(3) .
C24A C22A H22A 108.7 .
C23A C22A H22A 108.7 .
C16 C22A H22A 108.7 .
C22A C23A H23A 109.5 .
C22A C23A H23B 109.5 .
H23A C23A H23B 109.5 .
C22A C23A H23C 109.5 .
H23A C23A H23C 109.5 .
H23B C23A H23C 109.5 .
C22A C24A H24A 109.5 .
C22A C24A H24B 109.5 .
H24A C24A H24B 109.5 .
C22A C24A H24C 109.5 .
H24A C24A H24C 109.5 .
H24B C24A H24C 109.5 .
C24B C22B C23B 110.5(3) .
C24B C22B C16 107.0(4) .
C23B C22B C16 101.8(4) .
C24B C22B H22B 112.3 .
C23B C22B H22B 112.3 .
C16 C22B H22B 112.3 .
C22B C23B H23D 109.5 .
C22B C23B H23E 109.5 .
H23D C23B H23E 109.5 .
C22B C23B H23F 109.5 .
H23D C23B H23F 109.5 .
H23E C23B H23F 109.5 .
C22B C24B H24D 109.5 .
C22B C24B H24E 109.5 .
H24D C24B H24E 109.5 .
C22B C24B H24F 109.5 .
H24D C24B H24F 109.5 .
H24E C24B H24F 109.5 .
C18 C25 C27 112.89(17) .
C18 C25 C26 109.40(16) .
C27 C25 C26 110.92(17) .
C18 C25 H25 107.8 .
C27 C25 H25 107.8 .
C26 C25 H25 107.8 .
C25 C26 H26A 109.5 .
C25 C26 H26B 109.5 .
H26A C26 H26B 109.5 .
C25 C26 H26C 109.5 .
H26A C26 H26C 109.5 .
H26B C26 H26C 109.5 .
C25 C27 H27A 109.5 .
C25 C27 H27B 109.5 .
H27A C27 H27B 109.5 .
C25 C27 H27C 109.5 .
H27A C27 H27C 109.5 .
H27B C27 H27C 109.5 .
C33 C28 C29 119.25(17) .
C33 C28 C5 120.19(16) .
C29 C28 C5 120.50(16) .
C30 C29 C28 118.80(17) .
C30 C29 C34 119.12(18) .
C28 C29 C34 122.04(18) .
C31 C30 C29 122.92(19) .
C31 C30 H30 118.5 .
C29 C30 H30 118.5 .
C32 C31 C30 117.26(18) .
C32 C31 C37 122.07(18) .
C30 C31 C37 120.66(19) .
C31 C32 C33 122.05(18) .
C31 C32 H32 119.0 .
C33 C32 H32 119.0 .
C32 C33 C28 119.70(18) .
C32 C33 C40 117.99(16) .
C28 C33 C40 122.27(16) .
C35 C34 C29 112.2(3) .
C36B C34 C29 120.1(3) .
C35 C34 C36 110.1(3) .
C29 C34 C36 105.4(2) .
C36B C34 C35B 104.5(4) .
C29 C34 C35B 108.0(2) .
C35 C34 H34A 109.7 .
C29 C34 H34A 109.7 .
C36 C34 H34A 109.7 .
C36B C34 H34B 107.9 .
C29 C34 H34B 107.9 .
C35B C34 H34B 107.9 .
C34 C35 H35A 109.5 .
C34 C35 H35B 109.5 .
H35A C35 H35B 109.5 .
C34 C35 H35C 109.5 .
H35A C35 H35C 109.5 .
H35B C35 H35C 109.5 .
C34 C36 H36A 109.5 .
C34 C36 H36B 109.5 .
H36A C36 H36B 109.5 .
C34 C36 H36C 109.5 .
H36A C36 H36C 109.5 .
H36B C36 H36C 109.5 .
C34 C35B H35D 109.5 .
C34 C35B H35E 109.5 .
H35D C35B H35E 109.5 .
C34 C35B H35F 109.5 .
H35D C35B H35F 109.5 .
H35E C35B H35F 109.5 .
C34 C36B H36D 109.5 .
C34 C36B H36E 109.5 .
H36D C36B H36E 109.5 .
C34 C36B H36F 109.5 .
H36D C36B H36F 109.5 .
H36E C36B H36F 109.5 .
C31 C37 C38 112.70(18) .
C31 C37 C39 111.39(18) .
C38 C37 C39 110.0(2) .
C31 C37 H37 107.5 .
C38 C37 H37 107.5 .
C39 C37 H37 107.5 .
C37 C38 H38A 109.5 .
C37 C38 H38B 109.5 .
H38A C38 H38B 109.5 .
C37 C38 H38C 109.5 .
H38A C38 H38C 109.5 .
H38B C38 H38C 109.5 .
C37 C39 H39A 109.5 .
C37 C39 H39B 109.5 .
H39A C39 H39B 109.5 .
C37 C39 H39C 109.5 .
H39A C39 H39C 109.5 .
H39B C39 H39C 109.5 .
C33 C40 C42 111.56(16) .
C33 C40 C41 110.09(16) .
C42 C40 C41 110.99(15) .
C33 C40 H40 108.0 .
C42 C40 H40 108.0 .
C41 C40 H40 108.0 .
C40 C41 H41A 109.5 .
C40 C41 H41B 109.5 .
H41A C41 H41B 109.5 .
C40 C41 H41C 109.5 .
H41A C41 H41C 109.5 .
H41B C41 H41C 109.5 .
C40 C42 H42A 109.5 .
C40 C42 H42B 109.5 .
H42A C42 H42B 109.5 .
C40 C42 H42C 109.5 .
H42A C42 H42C 109.5 .
H42B C42 H42C 109.5 .

loop_
_geom_bond_atom_site_label_1
_geom_bond_atom_site_label_2
_geom_bond_distance
_geom_bond_site_symmetry_2
C1 O1 1.461(2) .
C1 C2 1.519(2) .
C1 C6 1.520(2) .
C1 H1 1.0000 .
O1 O1 1.495(2) 2_556
C2 C3 1.336(2) .
C2 C7 1.524(3) .
C3 C4B 1.392(2) .
C3 O3 1.392(2) .
C3 C13 1.501(2) .
O3 C4 1.403(2) .
C4 O4 1.210(2) .
C4 C5 1.463(3) .
O3B C4B 1.403(2) .
O3B C5 1.463(3) .
C4B O4B 1.286(7) .
C5 C6 1.340(3) .
C5 C28 1.508(3) .
C6 C10 1.520(2) .
C7 C9 1.522(3) .
C7 C8 1.523(3) .
C7 H7 1.0000 .
C8 H8A 0.9800 .
C8 H8B 0.9800 .
C8 H8C 0.9800 .
C9 H9A 0.9800 .
C9 H9B 0.9800 .
C9 H9C 0.9800 .
C10 C12 1.527(3) .
C10 C11 1.529(3) .
C10 H10 1.0000 .
C11 H11A 0.9800 .
C11 H11B 0.9800 .
C11 H11C 0.9800 .
C12 H12A 0.9800 .
C12 H12B 0.9800 .
C12 H12C 0.9800 .
C13 C18 1.408(3) .
C13 C14 1.410(3) .
C14 C15 1.403(3) .
C14 C19 1.518(3) .
C15 C16 1.394(4) .
C15 H15 0.9500 .
C16 C17 1.377(3) .
C16 C22B 1.523(3) .
C16 C22A 1.539(2) .
C17 C18 1.398(3) .
C17 H17 0.9500 .
C18 C25 1.517(3) .
C19 C20 1.527(3) .
C19 C21 1.543(3) .
C19 H19 1.0000 .
C20 H20A 0.9800 .
C20 H20B 0.9800 .
C20 H20C 0.9800 .
C21 H21A 0.9800 .
C21 H21B 0.9800 .
C21 H21C 0.9800 .
C22A C24A 1.515(3) .
C22A C23A 1.520(3) .
C22A H22A 1.0000 .
C23A H23A 0.9800 .
C23A H23B 0.9800 .
C23A H23C 0.9800 .
C24A H24A 0.9800 .
C24A H24B 0.9800 .
C24A H24C 0.9800 .
C22B C24B 1.519(3) .
C22B C23B 1.522(3) .
C22B H22B 1.0000 .
C23B H23D 0.9800 .
C23B H23E 0.9800 .
C23B H23F 0.9800 .
C24B H24D 0.9800 .
C24B H24E 0.9800 .
C24B H24F 0.9800 .
C25 C27 1.528(3) .
C25 C26 1.534(3) .
C25 H25 1.0000 .
C26 H26A 0.9800 .
C26 H26B 0.9800 .
C26 H26C 0.9800 .
C27 H27A 0.9800 .
C27 H27B 0.9800 .
C27 H27C 0.9800 .
C28 C33 1.399(3) .
C28 C29 1.408(3) .
C29 C30 1.393(3) .
C29 C34 1.523(3) .
C30 C31 1.388(3) .
C30 H30 0.9500 .
C31 C32 1.385(3) .
C31 C37 1.521(3) .
C32 C33 1.398(3) .
C32 H32 0.9500 .
C33 C40 1.518(3) .
C34 C35 1.393(5) .
C34 C36B 1.444(6) .
C34 C36 1.666(5) .
C34 C35B 1.668(6) .
C34 H34A 1.0000 .
C34 H34B 1.0000 .
C35 H35A 0.9800 .
C35 H35B 0.9800 .
C35 H35C 0.9800 .
C36 H36A 0.9800 .
C36 H36B 0.9800 .
C36 H36C 0.9800 .
C35B H35D 0.9800 .
C35B H35E 0.9800 .
C35B H35F 0.9800 .
C36B H36D 0.9800 .
C36B H36E 0.9800 .
C36B H36F 0.9800 .
C37 C38 1.524(3) .
C37 C39 1.526(3) .
C37 H37 1.0000 .
C38 H38A 0.9800 .
C38 H38B 0.9800 .
C38 H38C 0.9800 .
C39 H39A 0.9800 .
C39 H39B 0.9800 .
C39 H39C 0.9800 .
C40 C42 1.532(3) .
C40 C41 1.533(3) .
C40 H40 1.0000 .
C41 H41A 0.9800 .
C41 H41B 0.9800 .
C41 H41C 0.9800 .
C42 H42A 0.9800 .
C42 H42B 0.9800 .
C42 H42C 0.9800 .

loop_
_geom_torsion_atom_site_label_1
_geom_torsion_atom_site_label_2
_geom_torsion_atom_site_label_3
_geom_torsion_atom_site_label_4
_geom_torsion
_geom_torsion_site_symmetry_4
C2 C1 O1 O1 -156.67(11) 2_556
C6 C1 O1 O1 79.05(13) 2_556
O1 C1 C2 C3 -69.5(2) .
C6 C1 C2 C3 55.2(2) .
O1 C1 C2 C7 105.54(17) .
C6 C1 C2 C7 -129.79(17) .
C1 C2 C3 C4B 3.6(3) .
C7 C2 C3 C4B -171.30(16) .
C1 C2 C3 O3 3.6(3) .
C7 C2 C3 O3 -171.30(16) .
C1 C2 C3 C13 175.22(16) .
C7 C2 C3 C13 0.3(3) .
C2 C3 O3 C4 -25.4(3) .
C13 C3 O3 C4 161.81(16) .
C3 O3 C4 O4 169.27(16) .
C3 O3 C4 C5 -19.5(3) .
C2 C3 C4B O4B 169.1(6) .
C13 C3 C4B O4B -3.7(7) .
C2 C3 C4B O3B -25.4(3) .
C13 C3 C4B O3B 161.81(16) .
C5 O3B C4B O4B 151.0(4) .
C5 O3B C4B C3 -19.5(3) .
O4 C4 C5 C6 -145.2(2) .
O3 C4 C5 C6 45.2(2) .
O4 C4 C5 C28 30.4(3) .
O3 C4 C5 C28 -139.17(16) .
C4B O3B C5 C6 45.2(2) .
C4B O3B C5 C28 -139.17(16) .
C4 C5 C6 C1 4.1(3) .
O3B C5 C6 C1 4.1(3) .
C28 C5 C6 C1 -170.87(15) .
C4 C5 C6 C10 -175.03(16) .
O3B C5 C6 C10 -175.03(16) .
C28 C5 C6 C10 10.0(3) .
O1 C1 C6 C5 56.3(2) .
C2 C1 C6 C5 -64.6(2) .
O1 C1 C6 C10 -124.50(16) .
C2 C1 C6 C10 114.54(17) .
C3 C2 C7 C9 -129.68(19) .
C1 C2 C7 C9 55.2(2) .
C3 C2 C7 C8 104.6(2) .
C1 C2 C7 C8 -70.6(2) .
C5 C6 C10 C12 94.4(2) .
C1 C6 C10 C12 -84.8(2) .
C5 C6 C10 C11 -140.75(19) .
C1 C6 C10 C11 40.1(2) .
C2 C3 C13 C18 -107.8(2) .
C4B C3 C13 C18 65.0(2) .
O3 C3 C13 C18 65.0(2) .
C2 C3 C13 C14 72.9(2) .
C4B C3 C13 C14 -114.29(19) .
O3 C3 C13 C14 -114.29(19) .
C18 C13 C14 C15 -1.2(3) .
C3 C13 C14 C15 178.07(17) .
C18 C13 C14 C19 -179.86(18) .
C3 C13 C14 C19 -0.6(3) .
C13 C14 C15 C16 -0.2(3) .
C19 C14 C15 C16 178.5(2) .
C14 C15 C16 C17 1.7(3) .
C14 C15 C16 C22B 178.4(3) .
C14 C15 C16 C22A -174.9(2) .
C15 C16 C17 C18 -1.7(3) .
C22B C16 C17 C18 -176.9(4) .
C22A C16 C17 C18 175.4(2) .
C16 C17 C18 C13 0.3(3) .
C16 C17 C18 C25 -177.5(2) .
C14 C13 C18 C17 1.2(3) .
C3 C13 C18 C17 -178.09(18) .
C14 C13 C18 C25 178.87(18) .
C3 C13 C18 C25 -0.4(3) .
C15 C14 C19 C20 -65.0(2) .
C13 C14 C19 C20 113.7(2) .
C15 C14 C19 C21 57.6(2) .
C13 C14 C19 C21 -123.8(2) .
C17 C16 C22A C24A 122.3(3) .
C15 C16 C22A C24A -61.0(4) .
C17 C16 C22A C23A -115.4(3) .
C15 C16 C22A C23A 61.2(4) .
C17 C16 C22B C24B 57.3(5) .
C15 C16 C22B C24B -118.4(3) .
C17 C16 C22B C23B -58.7(5) .
C15 C16 C22B C23B 125.6(3) .
C17 C18 C25 C27 -55.3(2) .
C13 C18 C25 C27 127.0(2) .
C17 C18 C25 C26 68.7(2) .
C13 C18 C25 C26 -109.0(2) .
C6 C5 C28 C33 -111.0(2) .
C4 C5 C28 C33 73.5(2) .
O3B C5 C28 C33 73.5(2) .
C6 C5 C28 C29 71.9(2) .
C4 C5 C28 C29 -103.58(19) .
O3B C5 C28 C29 -103.58(19) .
C33 C28 C29 C30 -1.5(3) .
C5 C28 C29 C30 175.61(18) .
C33 C28 C29 C34 -179.2(2) .
C5 C28 C29 C34 -2.0(3) .
C28 C29 C30 C31 0.1(3) .
C34 C29 C30 C31 177.8(2) .
C29 C30 C31 C32 1.0(3) .
C29 C30 C31 C37 -179.55(19) .
C30 C31 C32 C33 -0.8(3) .
C37 C31 C32 C33 179.80(19) .
C31 C32 C33 C28 -0.6(3) .
C31 C32 C33 C40 -178.44(17) .
C29 C28 C33 C32 1.7(3) .
C5 C28 C33 C32 -175.39(17) .
C29 C28 C33 C40 179.50(17) .
C5 C28 C33 C40 2.4(3) .
C30 C29 C34 C35 -54.3(4) .
C28 C29 C34 C35 123.3(3) .
C30 C29 C34 C36B 23.8(5) .
C28 C29 C34 C36B -158.6(4) .
C30 C29 C34 C36 65.6(3) .
C28 C29 C34 C36 -116.8(3) .
C30 C29 C34 C35B -95.7(3) .
C28 C29 C34 C35B 81.9(3) .
C32 C31 C37 C38 -36.1(3) .
C30 C31 C37 C38 144.5(2) .
C32 C31 C37 C39 88.1(3) .
C30 C31 C37 C39 -91.3(3) .
C32 C33 C40 C42 -55.8(2) .
C28 C33 C40 C42 126.45(19) .
C32 C33 C40 C41 67.9(2) .
C28 C33 C40 C41 -109.9(2) .
